data_2006057
loop_
_publ_author_name
'Alexander, N. C.'
'Robinson, B. H.'
'Simpson, J.'

_publ_section_title
;
 1,4-Phenylenebis(diphenylphosphine oxide)
;
_journal_issue 4
_journal_name_full 'Acta Crystallographica Section C'
_journal_page_first 465
_journal_page_last 467
_journal_paper_doi 10.1107/S0108270196014709
_journal_volume 53
_journal_year 1997
_chemical_formula_iupac 'C30 H24 O2 P2'
_chemical_formula_sum 'C30 H24 O2 P2'
_chemical_formula_weight 478.43
_chemical_name_systematic
;
1,4-phenylenebis(diphenylphosphine oxide)
;
_space_group_IT_number 14
_symmetry_cell_setting monoclinic
_symmetry_space_group_name_Hall '-P 2yn'
_symmetry_space_group_name_H-M 'P 1 21/n 1'
_cell_angle_alpha 90
_cell_angle_beta 95.88(4)
_cell_angle_gamma 90
_cell_formula_units_Z 2
_cell_length_a 6.906(4)
_cell_length_b 12.009(7)
_cell_length_c 14.643(8)
_cell_measurement_reflns_used 25
_cell_measurement_temperature 293(2)
_cell_measurement_theta_max 17.22
_cell_measurement_theta_min 3.75
_cell_volume 1208.0(12)
_computing_cell_refinement XSCANS
_computing_data_collection 'XSCANS (Siemens, 1991)'
_computing_data_reduction XSCANS
_computing_molecular_graphics SHELXTL/PC
_computing_structure_refinement 'SHELXTL/PC (Sheldrick, 1990)'
_computing_structure_solution 'SHELXS86 (Sheldrick, 1985)'
_diffrn_ambient_temperature 293(2)
_diffrn_measurement_device 'Siemens P4'
_diffrn_measurement_method \w
_diffrn_radiation_monochromator graphite
_diffrn_radiation_source 'fine-focus sealed tube'
_diffrn_radiation_type MoK\a
_diffrn_radiation_wavelength 0.71073
_diffrn_reflns_av_R_equivalents 0.0000
_diffrn_reflns_av_sigmaI/netI 0.0771
_diffrn_reflns_limit_h_max 5
_diffrn_reflns_limit_h_min -5
_diffrn_reflns_limit_k_max 15
_diffrn_reflns_limit_k_min 0
_diffrn_reflns_limit_l_max 19
_diffrn_reflns_limit_l_min 0
_diffrn_reflns_number 1981
_diffrn_reflns_theta_max 27.5
_diffrn_reflns_theta_min 2.20
_diffrn_standards_decay_% 0.99
_diffrn_standards_interval_count 97
_diffrn_standards_number 3
_exptl_absorpt_coefficient_mu 0.206
_exptl_absorpt_correction_T_max 0.984
_exptl_absorpt_correction_T_min 0.911
_exptl_absorpt_correction_type 'empirical \y scans (Sheldrick, 1990)'
_exptl_crystal_colour 'pale yellow'
_exptl_crystal_density_diffrn 1.315
_exptl_crystal_density_method 'not measured'
_exptl_crystal_description 'irregular plate'
_exptl_crystal_F_000 500
_exptl_crystal_size_max 1.02
_exptl_crystal_size_mid 0.28
_exptl_crystal_size_min 0.08
_refine_diff_density_max 0.373
_refine_diff_density_min -0.295
_refine_ls_extinction_method none
_refine_ls_goodness_of_fit_obs 1.3996
_refine_ls_hydrogen_treatment 'H atoms riding'
_refine_ls_matrix_type full
_refine_ls_number_parameters 166
_refine_ls_number_reflns 1981
_refine_ls_number_restraints 0
_refine_ls_R_factor_all 0.0947
_refine_ls_R_factor_obs 0.0516
_refine_ls_shift/esd_max 0.038
_refine_ls_structure_factor_coef F
_refine_ls_weighting_details 'w = 1/[\s^2^(F) + 0.000106F^2^]'
_refine_ls_weighting_scheme calc
_refine_ls_wR_factor_all 0.0451
_refine_ls_wR_factor_obs 0.0405
_reflns_number_observed 1280
_reflns_number_total 1981
_reflns_observed_criterion >2sigma(I)
_cod_data_source_file fg1247.cif
_cod_data_source_block 1247fg
_cod_depositor_comments
;
The following automatic conversions were performed:

'_refine_ls_weighting_scheme' value 'w = 1/[\s^2^(F) + 0.000106F^2^]'
was changed to 'calc'. New tag '_refine_ls_weighting_details' was
created. The value of the new tag was set to 'w = 1/[\s^2^(F) +
0.000106F^2^]'.

Automatic conversion script
Id: cif_fix_values 3143 2015-03-26 13:38:13Z robertas 
;
_cod_original_sg_symbol_H-M 'P 21/n'
_cod_database_code 2006057

loop_
_symmetry_equiv_pos_as_xyz
'x, y, z'
'-x+1/2, y+1/2, -z+1/2'
'-x, -y, -z'
'x-1/2, -y-1/2, z-1/2'

loop_
_atom_site_aniso_label
_atom_site_aniso_U_11
_atom_site_aniso_U_12
_atom_site_aniso_U_13
_atom_site_aniso_U_22
_atom_site_aniso_U_23
_atom_site_aniso_U_33
P1 0.0228(8) -0.0003(6) 0.0028(4) 0.0145(4) -0.0011(5) 0.0178(4)
O1 0.0201(19) 0.0038(13) -0.0020(13) 0.0240(13) -0.0013(12) 0.0267(14)
C1 0.014(3) 0.0012(19) 0.0031(17) 0.0153(17) -0.0029(14) 0.0147(16)
C2 0.018(4) -0.001(2) 0.0060(19) 0.0191(19) -0.0017(15) 0.025(2)
C3 0.024(4) 0.002(2) 0.0043(19) 0.0142(18) -0.0049(15) 0.0205(18)
C4 0.020(3) -0.002(2) 0.0064(17) 0.0153(16) -0.0044(16) 0.0223(17)
C5 0.029(3) -0.003(2) 0.0022(18) 0.026(2) -0.0048(19) 0.0247(18)
C6 0.038(4) -0.006(2) 0.007(2) 0.034(2) -0.0131(18) 0.024(2)
C7 0.037(4) -0.005(2) 0.016(3) 0.024(2) -0.016(2) 0.047(3)
C8 0.029(3) 0.000(2) 0.006(2) 0.022(3) -0.0024(17) 0.039(2)
C9 0.031(3) -0.002(2) 0.001(2) 0.022(2) -0.0037(17) 0.028(2)
C10 0.017(3) 0.002(2) 0.0038(17) 0.0206(18) -0.0028(14) 0.0193(18)
C11 0.028(3) -0.012(2) 0.001(2) 0.037(2) -0.0063(17) 0.025(2)
C12 0.033(4) -0.020(3) 0.009(2) 0.035(2) -0.000(2) 0.039(2)
C13 0.043(4) -0.001(2) 0.012(2) 0.029(2) 0.0033(17) 0.025(2)
C14 0.034(3) 0.004(3) 0.0007(19) 0.031(2) 0.0008(19) 0.0206(18)
C15 0.020(3) -0.003(2) 0.0043(19) 0.0218(19) -0.0019(16) 0.027(2)

loop_
_atom_site_label
_atom_site_occupancy
_atom_site_fract_x
_atom_site_fract_y
_atom_site_fract_z
_atom_site_U_iso_or_equiv
_atom_site_thermal_displace_type
_atom_site_calc_flag
_atom_site_refinement_flags
_atom_site_type_symbol
P1 1 0.19389(17) 0.30311(8) 0.44509(6) 0.0184(3) Uani d . P
O1 1 0.0135(4) 0.34942(18) 0.39462(16) 0.0239(9) Uani d . O
C1 1 0.3736(6) 0.4106(3) 0.4774(2) 0.0145(13) Uani d . C
C2 1 0.3093(7) 0.5048(3) 0.5215(3) 0.0208(16) Uani d . C
H2 1 0.18908(7) 0.5138(3) 0.5402(3) 0.053(17) Uiso calc R H
C3 1 0.5642(7) 0.4062(3) 0.4565(2) 0.0195(15) Uani d . C
H3 1 0.6180(7) 0.3495(3) 0.4263(3) 0.063(9) Uiso calc R H
C4 1 0.3073(6) 0.2004(3) 0.3779(2) 0.0189(12) Uani d . C
C5 1 0.2396(6) 0.1890(3) 0.2857(2) 0.0268(14) Uani d . C
H5 1 0.1357(6) 0.2380(3) 0.2586(2) 0.049(14) Uiso calc R H
C6 1 0.3183(7) 0.1099(3) 0.2316(3) 0.0318(16) Uani d . C
H6 1 0.2677(7) 0.1016(3) 0.1669(3) 0.010(9) Uiso calc R H
C7 1 0.4678(7) 0.0418(3) 0.2692(3) 0.0349(17) Uani d . C
H7 1 0.5246(7) -0.0140(3) 0.2310(3) 0.053(14) Uiso calc R H
C8 1 0.5384(7) 0.0528(3) 0.3612(3) 0.0295(15) Uani d . C
H8 1 0.6447(7) 0.0051(3) 0.3878(3) 0.036(12) Uiso calc R H
C9 1 0.4569(6) 0.1309(3) 0.4154(3) 0.0270(15) Uani d . C
H9 1 0.5053(6) 0.1377(3) 0.4805(3) 0.028(10) Uiso calc R H
C10 1 0.1440(6) 0.2324(3) 0.5493(2) 0.0188(13) Uani d . C
C11 1 -0.0078(7) 0.1558(3) 0.5418(3) 0.0300(15) Uani d . C
H11 1 -0.0830(7) 0.1440(3) 0.4822(3) 0.032(11) Uiso calc R H
C12 1 -0.0543(7) 0.0963(3) 0.6169(3) 0.0355(16) Uani d . C
H12 1 -0.1597(7) 0.0413(3) 0.6107(3) 0.040(12) Uiso calc R H
C13 1 0.0498(7) 0.1154(3) 0.7022(3) 0.0321(16) Uani d . C
H13 1 0.0161(7) 0.0743(3) 0.7562(3) 0.025(10) Uiso calc R H
C14 1 0.2000(6) 0.1911(3) 0.7113(2) 0.0287(15) Uani d . C
H14 1 0.2735(6) 0.2035(3) 0.7713(2) 0.031(10) Uiso calc R H
C15 1 0.2473(6) 0.2502(3) 0.6349(2) 0.0230(14) Uani d . C
H15 1 0.3534(6) 0.3046(3) 0.6415(2) 0.042(13) Uiso calc R H

loop_
_atom_type_symbol
_atom_type_description
_atom_type_scat_dispersion_real
_atom_type_scat_dispersion_imag
_atom_type_scat_source
C C 0.0033 0.0016 'International Tables Vol C Tables 4.2.6.8 and 6.1.1.4'
H H 0.0000 0.0000 'International Tables Vol C Tables 4.2.6.8 and 6.1.1.4'
O O 0.0106 0.0060 'International Tables Vol C Tables 4.2.6.8 and 6.1.1.4'
P P 0.1023 0.0942 'International Tables Vol C Tables 4.2.6.8 and 6.1.1.4'

loop_
_geom_angle_atom_site_label_1
_geom_angle_atom_site_label_2
_geom_angle_atom_site_label_3
_geom_angle_site_symmetry_3
_geom_angle
_geom_angle_publ_flag
O1 P1 C4 . 111.90(10) yes
O1 P1 C10 . 111.8(2) yes
C4 P1 C10 . 105.6(2) yes
O1 P1 C1 . 112.2(2) yes
C4 P1 C1 . 107.7(2) yes
C10 P1 C1 . 107.3(2) yes
C3 C1 C2 . 119.2(4) no
C3 C1 P1 . 123.7(3) no
C2 C1 P1 . 117.0(3) no
C1 C2 C3 3_666 120.3(4) no
C5 C4 C9 . 119.0(3) no
C5 C4 P1 . 118.4(3) no
C9 C4 P1 . 122.6(3) no
C6 C5 C4 . 120.8(4) no
C5 C6 C7 . 119.8(4) no
C8 C7 C6 . 120.1(4) no
C9 C8 C7 . 119.8(4) no
C8 C9 C4 . 120.4(3) no
C15 C10 C11 . 118.9(3) no
C15 C10 P1 . 124.2(3) no
C11 C10 P1 . 116.8(3) no
C12 C11 C10 . 121.1(4) no
C11 C12 C13 . 119.3(4) no
C14 C13 C12 . 120.7(4) no
C13 C14 C15 . 119.7(3) no
C14 C15 C10 . 120.3(4) no

loop_
_geom_bond_atom_site_label_1
_geom_bond_atom_site_label_2
_geom_bond_site_symmetry_2
_geom_bond_distance
_geom_bond_publ_flag
P1 O1 . 1.489(3) yes
P1 C4 . 1.806(4) yes
P1 C10 . 1.810(4) yes
P1 C1 . 1.819(4) yes
C1 C3 . 1.383(7) no
C1 C2 . 1.398(5) no
C2 C3 3_666 1.397(6) no
C4 C5 . 1.390(5) no
C4 C9 . 1.396(5) no
C5 C6 . 1.384(6) no
C6 C7 . 1.387(6) no
C7 C8 . 1.390(5) no
C8 C9 . 1.386(6) no
C10 C15 . 1.394(5) no
C10 C11 . 1.390(6) no
C11 C12 . 1.377(6) no
C12 C13 . 1.394(6) no
C13 C14 . 1.376(6) no
C14 C15 . 1.391(5) no
